data_4130537
loop_
_publ_author_name
'Pinalli, Roberta'
'Brancatelli, Giovanna'
'Pedrini, Alessandro'
'Menozzi, Daniela'
'Hern\'andez, Daniel'
'Ballester, Pablo'
'Geremia, Silvano'
'Dalcanale, Enrico'

_publ_section_title
;
 The Origin of Selectivity in the Complexation of N-Methyl Amino Acids by
 Tetraphosphonate Cavitands.
;
_journal_issue 27
_journal_name_full 'Journal of the American Chemical Society'
_journal_page_first 8569
_journal_page_last 8580
_journal_paper_doi 10.1021/jacs.6b04372
_journal_volume 138
_journal_year 2016
_chemical_absolute_configuration rmad
_chemical_formula_moiety '2(C36 H36 O12 P4), 2(C5 H9 N O3), 7.1(C2 H3 F3 O)'
_chemical_formula_sum 'C96.2 H111.3 F21.3 N2 O37.1 P8'
_chemical_formula_weight 2541.62
_space_group_IT_number 1
_space_group_name_Hall 'P 1'
_space_group_name_H-M_alt 'P 1'
_symmetry_cell_setting triclinic
_symmetry_Int_Tables_number 1
_symmetry_space_group_name_Hall 'P 1'
_symmetry_space_group_name_H-M 'P 1'
_atom_sites_solution_hydrogens geom
_audit_creation_date 2015-07-17T16:52:00-00:00
_audit_creation_method 'WinGX routine CIF_UPDATE'
_cell_angle_alpha 70.09(2)
_cell_angle_beta 69.920(10)
_cell_angle_gamma 69.68(2)
_cell_formula_units_Z 1
_cell_length_a 12.780(10)
_cell_length_b 14.370(10)
_cell_length_c 18.310(10)
_cell_measurement_temperature 100(2)
_cell_measurement_theta_max 27.499
_cell_measurement_theta_min 1.205
_cell_measurement_wavelength 0.7
_cell_volume 2867(3)
_computing_data_collection 'Elettra XRD1 Data Collection SW'
_computing_molecular_graphics Pymol
_computing_publication_material 'SHELXL-2013 (Sheldrick, 2013)'
_computing_structure_refinement 'SHELXL-2013 (Sheldrick, 2013)'
_computing_structure_solution 'SIR2011, updated version of SIR2008 (Burla et al., 2007)'
_diffrn_ambient_temperature 100(2)
_diffrn_measured_fraction_theta_full 0.934
_diffrn_measured_fraction_theta_max 0.92
_diffrn_measurement_device_type 'Dectris Pilatus 2M'
_diffrn_measurement_method 'CCD rotation images, thick slices'
_diffrn_radiation_monochromator Si111
_diffrn_radiation_source 'Elettra Synchrotron, Trieste (Italy)'
_diffrn_radiation_wavelength 0.7
_diffrn_reflns_av_unetI/netI 0.0461
_diffrn_reflns_Laue_measured_fraction_full 0.934
_diffrn_reflns_Laue_measured_fraction_max 0.92
_diffrn_reflns_number 22408
_diffrn_reflns_point_group_measured_fraction_full 0.835
_diffrn_reflns_point_group_measured_fraction_max 0.813
_diffrn_reflns_theta_full 24.835
_diffrn_reflns_theta_max 27.499
_diffrn_reflns_theta_min 1.205
_exptl_absorpt_coefficient_mu 0.225
_exptl_absorpt_correction_T_max 1.1837
_exptl_absorpt_correction_T_min 0.5098
_exptl_absorpt_correction_type refdelf
_exptl_absorpt_process_details
;
Parkin S,Moezzi B & Hope H, (1995) J. Appl. Cryst. 28, 53-56
Cubic fit to sin(theta)/lambda - 24 parameters
;
_exptl_crystal_colour colorless
_exptl_crystal_density_diffrn 1.472
_exptl_crystal_description rod-like
_exptl_crystal_F_000 1311
_exptl_crystal_size_max 0.21
_exptl_crystal_size_mid 0.11
_exptl_crystal_size_min 0.08
_refine_diff_density_max 1.756
_refine_diff_density_min -0.815
_refine_diff_density_rms 0.123
_refine_ls_abs_structure_details
;
 Flack x determined using 9339 quotients [(I+)-(I-)]/[(I+)+(I-)]
 (Parsons, Flack and Wagner, Acta Cryst. B69 (2013) 249-259).
;
_refine_ls_abs_structure_Flack 0.04(2)
_refine_ls_extinction_coef 0.0065(13)
_refine_ls_extinction_expression Fc^*^=kFc[1+0.001xFc^2^\l^3^/sin(2\q)]^-1/4^
_refine_ls_extinction_method 'SHELXL-2014/7 (Sheldrick 2014'
_refine_ls_goodness_of_fit_ref 1.054
_refine_ls_hydrogen_treatment constr
_refine_ls_matrix_type full
_refine_ls_number_parameters 1545
_refine_ls_number_reflns 22408
_refine_ls_number_restraints 121
_refine_ls_restrained_S_all 1.072
_refine_ls_R_factor_all 0.0718
_refine_ls_R_factor_gt 0.0712
_refine_ls_shift/su_max 0.006
_refine_ls_shift/su_mean 0
_refine_ls_structure_factor_coef Fsqd
_refine_ls_weighting_details 'w=1/[\s^2^(Fo^2^)+(0.1458P)^2^+1.8045P] where P=(Fo^2^+2Fc^2^)/3'
_refine_ls_weighting_scheme calc
_refine_ls_wR_factor_gt 0.1947
_refine_ls_wR_factor_ref 0.1958
_reflns_Friedel_coverage 0.768
_reflns_Friedel_fraction_full 0.737
_reflns_Friedel_fraction_max 0.706
_reflns_number_gt 22004
_reflns_number_total 22408
_reflns_threshold_expression 'I > 2\s(I)'
_cod_data_source_file ja6b04372_si_005.cif
_cod_data_source_block PRO_OH
_cod_original_formula_sum 'C96.20 H111.30 F21.30 N2 O37.10 P8'
_cod_database_code 4130537
_exptl_absorpt_factor_mur 0.045
_exptl_absorpt_correction_t_ave 0.9060
_exptl_absorpt_rmerge_before 0.1179
_exptl_absorpt_rmerge_after 0.1179

loop_
_symmetry_equiv_pos_as_xyz
'x, y, z'

loop_
_atom_site_label
_atom_site_type_symbol
_atom_site_fract_x
_atom_site_fract_y
_atom_site_fract_z
_atom_site_U_iso_or_equiv
_atom_site_adp_type
_atom_site_occupancy
_atom_site_site_symmetry_order
_atom_site_calc_flag
_atom_site_refinement_flags_posn
_atom_site_refinement_flags_adp
_atom_site_refinement_flags_occupancy
_atom_site_disorder_assembly
_atom_site_disorder_group
C1A C 0.7460(4) 0.6677(4) 0.5074(3) 0.0238(9) Uani 1 1 d . . . . .
C1B C 0.7959(3) 0.6330(3) 0.4373(3) 0.0214(8) Uani 1 1 d . . . . .
C1C C 0.9221(4) 0.5645(3) 0.5512(3) 0.0244(9) Uani 1 1 d . . . . .
C1D C 0.9661(4) 0.5309(3) 0.4811(3) 0.0243(9) Uani 1 1 d . . . . .
H1D H 1.0406 0.4846 0.4722 0.029 Uiso 1 1 calc R U . . .
C1E C 0.9038(4) 0.5634(3) 0.4231(3) 0.0216(8) Uani 1 1 d . . . . .
C1F C 0.8115(4) 0.6311(4) 0.5629(3) 0.0232(9) Uani 1 1 d . . . . .
C1G C 0.6265(4) 0.7403(4) 0.5195(3) 0.0287(10) Uani 1 1 d . . . . .
H1G1 H 0.597 0.7556 0.4727 0.043 Uiso 1 1 calc R U . . .
H1G2 H 0.5749 0.7083 0.5678 0.043 Uiso 1 1 calc R U . . .
H1G3 H 0.6302 0.804 0.5259 0.043 Uiso 1 1 calc R U . . .
C1Z C 0.9577(4) 0.5259(3) 0.3467(3) 0.0232(8) Uani 1 1 d . . . . .
H1Z1 H 0.8964 0.5201 0.3284 0.028 Uiso 1 1 calc R U . . .
H1Z2 H 1.0112 0.457 0.3583 0.028 Uiso 1 1 calc R U . . .
C1PA C 0.6944(5) 1.0762(4) 0.4161(4) 0.0380(12) Uani 1 1 d . . . . .
C1PB C 0.5433(5) 0.0504(4) 0.8549(4) 0.0404(13) Uani 1 1 d . . . . .
C1ME C 0.6299(4) 0.7886(5) 0.2673(4) 0.0338(11) Uani 1 1 d . . . . .
H1M1 H 0.6186 0.7277 0.2615 0.051 Uiso 1 1 calc R U . . .
H1M2 H 0.5629 0.8184 0.3063 0.051 Uiso 1 1 calc R U . . .
H1M3 H 0.6387 0.8392 0.2153 0.051 Uiso 1 1 calc R U . . .
C2A C 1.0706(4) 0.7763(4) 0.5969(3) 0.0254(9) Uani 1 1 d . . . . .
C2B C 1.0138(4) 0.7005(4) 0.6172(3) 0.0242(9) Uani 1 1 d . . . . .
C2C C 1.0609(4) 0.6120(3) 0.5888(3) 0.0225(9) Uani 1 1 d . . . . .
C2D C 1.1722(4) 0.6007(4) 0.5372(3) 0.0242(9) Uani 1 1 d . . . . .
H2D H 1.206 0.5418 0.5162 0.029 Uiso 1 1 calc R U . . .
C2E C 1.2352(4) 0.6719(3) 0.5154(3) 0.0220(9) Uani 1 1 d . . . . .
C2F C 1.1811(4) 0.7593(4) 0.5457(3) 0.0230(9) Uani 1 1 d . . . . .
C2G C 1.0194(5) 0.8695(4) 0.6298(3) 0.0320(11) Uani 1 1 d . . . . .
H2G1 H 0.9417 0.8685 0.6645 0.048 Uiso 1 1 calc R U . . .
H2G2 H 1.068 0.8696 0.6611 0.048 Uiso 1 1 calc R U . . .
H2G3 H 1.0151 0.9314 0.5853 0.048 Uiso 1 1 calc R U . . .
C2Z C 0.9945(4) 0.5345(4) 0.6096(3) 0.0265(9) Uani 1 1 d . . . . .
H2Z1 H 0.944 0.5302 0.6649 0.032 Uiso 1 1 calc R U . . .
H2Z2 H 1.0488 0.4661 0.6078 0.032 Uiso 1 1 calc R U . . .
C2PA C 0.8134(4) 1.0128(4) 0.4271(3) 0.0286(10) Uani 1 1 d . . . . .
H2PA H 0.8139 1.0047 0.4835 0.034 Uiso 1 1 calc R U . . .
C2ME C 0.6856(5) 0.7712(5) 0.7412(4) 0.0386(13) Uani 1 1 d . . . . .
H2M1 H 0.6955 0.7067 0.7829 0.058 Uiso 1 1 calc R U . . .
H2M2 H 0.698 0.8242 0.7572 0.058 Uiso 1 1 calc R U . . .
H2M3 H 0.6073 0.7925 0.7343 0.058 Uiso 1 1 calc R U . . .
C2PB C 0.5445(4) 0.1521(4) 0.8647(4) 0.0325(11) Uani 1 1 d . . . . .
H2PB H 0.6092 0.1768 0.8214 0.039 Uiso 1 1 calc R U . . .
C3Z C 1.3548(4) 0.6581(3) 0.4598(3) 0.0234(9) Uani 1 1 d . . . . .
H3Z1 H 1.393 0.584 0.4659 0.028 Uiso 1 1 calc R U . . .
H3Z2 H 1.401 0.6883 0.4747 0.028 Uiso 1 1 calc R U . . .
C3PA C 0.9133(4) 1.0596(4) 0.3695(4) 0.0319(10) Uani 1 1 d . . . . .
H3P1 H 0.8833 1.1282 0.3361 0.038 Uiso 1 1 calc R U . . .
H3P2 H 0.9602 1.066 0.3999 0.038 Uiso 1 1 calc R U . . .
C3PB C 0.5584(5) 0.1473(5) 0.9463(4) 0.0399(12) Uani 1 1 d . . . . .
H3P3 H 0.583 0.0753 0.9767 0.048 Uiso 1 1 calc R U . . .
H3P4 H 0.6161 0.1835 0.9389 0.048 Uiso 1 1 calc R U . . .
C3ME C 1.3183(6) 0.9942(5) 0.4698(4) 0.0448(15) Uani 1 1 d . . . . .
H3M1 H 1.3888 0.9513 0.4866 0.067 Uiso 1 1 calc R U . . .
H3M2 H 1.3373 1.0489 0.4221 0.067 Uiso 1 1 calc R U . . .
H3M3 H 1.2632 1.0246 0.5134 0.067 Uiso 1 1 calc R U . . .
C4A C 1.3443(4) 0.8609(4) 0.2583(3) 0.0235(9) Uani 1 1 d . . . . .
C4B C 1.3482(3) 0.8117(3) 0.3382(3) 0.0215(8) Uani 1 1 d . . . . .
C4C C 1.3509(3) 0.7087(3) 0.3730(3) 0.0208(8) Uani 1 1 d . . . . .
C4D C 1.3462(3) 0.6531(3) 0.3257(3) 0.0211(8) Uani 1 1 d . . . . .
H4D H 1.3465 0.583 0.3486 0.025 Uiso 1 1 calc R U . . .
C4E C 1.3410(3) 0.6962(3) 0.2466(3) 0.0204(8) Uani 1 1 d . . . . .
C4F C 1.3404(3) 0.8001(3) 0.2148(3) 0.0208(8) Uani 1 1 d . . . . .
C4G C 1.3472(4) 0.9710(4) 0.2211(3) 0.0281(9) Uani 1 1 d . . . . .
H4G1 H 1.3498 1.0003 0.2614 0.042 Uiso 1 1 calc R U . . .
H4G2 H 1.4158 0.9748 0.176 0.042 Uiso 1 1 calc R U . . .
H4G3 H 1.2778 1.0096 0.2018 0.042 Uiso 1 1 calc R U . . .
C4Z C 1.3302(3) 0.6345(3) 0.1987(3) 0.0216(8) Uani 1 1 d . . . . .
H4Z1 H 1.3679 0.5611 0.2181 0.026 Uiso 1 1 calc R U . . .
H4Z2 H 1.3688 0.6577 0.1413 0.026 Uiso 1 1 calc R U . . .
C4PA C 0.9850(4) 0.9837(4) 0.3171(3) 0.0285(9) Uani 1 1 d . . . . .
H4PA H 1.0682 0.9837 0.299 0.034 Uiso 1 1 calc R U . . .
C4ME C 1.2852(5) 0.9512(4) -0.0017(3) 0.0347(11) Uani 1 1 d . . . . .
H4M1 H 1.3504 0.9027 -0.028 0.052 Uiso 1 1 calc R U . . .
H4M2 H 1.2238 0.9765 -0.0295 0.052 Uiso 1 1 calc R U . . .
H4M3 H 1.3109 1.009 -0.0035 0.052 Uiso 1 1 calc R U . . .
C4PB C 0.4382(5) 0.2009(4) 0.9903(3) 0.0322(10) Uani 1 1 d . . . . .
H4PB H 0.442 0.2303 1.0313 0.039 Uiso 1 1 calc R U . . .
C5A C 0.2632(4) 0.4067(4) 0.6975(3) 0.0266(9) Uani 1 1 d . . . . .
C5B C 0.1539(4) 0.4205(4) 0.7516(3) 0.0252(9) Uani 1 1 d . . . . .
C5C C 0.1004(4) 0.5051(4) 0.7835(3) 0.0260(9) Uani 1 1 d . . . . .
C5D C 0.1593(4) 0.5803(3) 0.7605(3) 0.0242(9) Uani 1 1 d . . . . .
H5D H 0.1244 0.6389 0.7817 0.029 Uiso 1 1 calc R U . . .
C5E C 0.2673(4) 0.5709(4) 0.7075(3) 0.0244(9) Uani 1 1 d . . . . .
C5F C 0.3166(4) 0.4851(4) 0.6767(3) 0.0259(9) Uani 1 1 d . . . . .
C5G C 0.3151(5) 0.3147(4) 0.6624(4) 0.0360(12) Uani 1 1 d . . . . .
H5G1 H 0.2631 0.2697 0.6855 0.054 Uiso 1 1 calc R U . . .
H5G2 H 0.3263 0.3376 0.604 0.054 Uiso 1 1 calc R U . . .
H5G3 H 0.3897 0.2772 0.6748 0.054 Uiso 1 1 calc R U . . .
C5Z C -0.0179(4) 0.5147(4) 0.8442(3) 0.0256(9) Uani 1 1 d . . . . .
H5Z1 H -0.0593 0.588 0.8391 0.031 Uiso 1 1 calc R U . . .
H5Z2 H -0.0642 0.4816 0.8321 0.031 Uiso 1 1 calc R U . . .
C5PA C 0.9681(4) 0.8812(4) 0.3720(3) 0.0275(9) Uani 1 1 d . . . . .
H5P1 H 0.9858 0.8307 0.3409 0.033 Uiso 1 1 calc R U . . .
H5P2 H 1.017 0.8534 0.4103 0.033 Uiso 1 1 calc R U . . .
C5PB C 0.3930(5) 0.2847(4) 0.9214(4) 0.0319(11) Uani 1 1 d . . . . .
H5P3 H 0.3078 0.3088 0.9368 0.038 Uiso 1 1 calc R U . . .
H5P4 H 0.4259 0.344 0.9054 0.038 Uiso 1 1 calc R U . . .
C5ME C 0.0335(7) 0.1723(5) 0.8372(5) 0.0505(17) Uani 1 1 d . . . . .
H5M1 H -0.041 0.2108 0.8248 0.076 Uiso 1 1 calc R U . . .
H5M2 H 0.0855 0.1425 0.7926 0.076 Uiso 1 1 calc R U . . .
H5M3 H 0.0219 0.1173 0.8863 0.076 Uiso 1 1 calc R U . . .
C6A C 0.5885(4) 0.5293(3) 0.7808(3) 0.0255(10) Uani 1 1 d . . . . .
C6B C 0.5190(4) 0.5609(3) 0.7280(3) 0.0248(9) Uani 1 1 d . . . . .
C6C C 0.4072(4) 0.6257(3) 0.7416(3) 0.0223(8) Uani 1 1 d . . . . .
C6D C 0.3657(4) 0.6595(3) 0.8114(3) 0.0217(8) Uani 1 1 d . . . . .
H6D H 0.2899 0.7034 0.8218 0.026 Uiso 1 1 calc R U . . .
C6E C 0.4294(4) 0.6325(3) 0.8664(3) 0.0224(9) Uani 1 1 d . . . . .
C6F C 0.5405(4) 0.5670(3) 0.8496(3) 0.0227(9) Uani 1 1 d . . . . .
C6G C 0.7062(4) 0.4567(4) 0.7670(3) 0.0321(11) Uani 1 1 d . . . . .
H6G1 H 0.7401 0.4446 0.811 0.048 Uiso 1 1 calc R U . . .
H6G2 H 0.7001 0.3915 0.765 0.048 Uiso 1 1 calc R U . . .
H6G3 H 0.7554 0.4863 0.716 0.048 Uiso 1 1 calc R U . . .
C6Z C 0.3319(4) 0.6529(3) 0.6853(3) 0.0242(9) Uani 1 1 d . . . . .
H6Z1 H 0.3803 0.6588 0.6294 0.029 Uiso 1 1 calc R U . . .
H6Z2 H 0.2755 0.7201 0.6883 0.029 Uiso 1 1 calc R U . . .
C6ME C 0.6452(5) 0.4156(5) 0.5550(4) 0.0393(13) Uani 1 1 d . . . . .
H6M1 H 0.636 0.4792 0.5124 0.059 Uiso 1 1 calc R U . . .
H6M2 H 0.7228 0.3953 0.5631 0.059 Uiso 1 1 calc R U . . .
H6M3 H 0.6345 0.3613 0.5395 0.059 Uiso 1 1 calc R U . . .
C7A C 0.3303(4) 0.4385(3) 1.1230(3) 0.0220(8) Uani 1 1 d . . . . .
C7B C 0.3799(4) 0.5100(4) 1.0599(3) 0.0215(8) Uani 1 1 d . . . . .
C7C C 0.3187(4) 0.5934(3) 1.0106(3) 0.0186(8) Uani 1 1 d . . . . .
C7D C 0.2014(4) 0.6023(3) 1.0256(3) 0.0201(8) Uani 1 1 d . . . . .
H7D H 0.1574 0.6577 0.993 0.024 Uiso 1 1 calc R U . . .
C7E C 0.1466(4) 0.5321(3) 1.0875(3) 0.0207(8) Uani 1 1 d . . . . .
C7F C 0.2124(4) 0.4528(3) 1.1344(3) 0.0211(8) Uani 1 1 d . . . . .
C7G C 0.3990(5) 0.3511(4) 1.1752(3) 0.0311(10) Uani 1 1 d . . . . .
H7G1 H 0.3483 0.3099 1.2159 0.047 Uiso 1 1 calc R U . . .
H7G2 H 0.4608 0.3083 1.142 0.047 Uiso 1 1 calc R U . . .
H7G3 H 0.4326 0.3782 1.2017 0.047 Uiso 1 1 calc R U . . .
C7Z C 0.3772(4) 0.6686(3) 0.9432(3) 0.0242(9) Uani 1 1 d . . . . .
H7Z1 H 0.4387 0.6778 0.9593 0.029 Uiso 1 1 calc R U . . .
H7Z2 H 0.3202 0.7359 0.9333 0.029 Uiso 1 1 calc R U . . .
C7ME C 0.7183(4) 0.4129(5) 1.0125(4) 0.0384(13) Uani 1 1 d . . . . .
H7M1 H 0.7284 0.4734 1.0199 0.058 Uiso 1 1 calc R U . . .
H7M2 H 0.7128 0.3601 1.0634 0.058 Uiso 1 1 calc R U . . .
H7M3 H 0.7845 0.3863 0.9715 0.058 Uiso 1 1 calc R U . . .
C8A C 0.0146(4) 0.3115(3) 1.0408(3) 0.0235(9) Uani 1 1 d . . . . .
C8B C 0.0164(4) 0.3735(4) 1.0846(3) 0.0246(9) Uani 1 1 d . . . . .
C8C C 0.0091(3) 0.4775(3) 1.0535(3) 0.0224(9) Uani 1 1 d . . . . .
C8D C -0.0022(4) 0.5220(4) 0.9751(3) 0.0237(9) Uani 1 1 d . . . . .
H8D H -0.0074 0.5931 0.9529 0.028 Uiso 1 1 calc R U . . .
C8E C -0.0061(3) 0.4652(3) 0.9286(3) 0.0225(9) Uani 1 1 d . . . . .
C8F C 0.0037(4) 0.3601(4) 0.9632(3) 0.0254(9) Uani 1 1 d . . . . .
C8G C 0.0223(5) 0.1987(4) 1.0738(4) 0.0336(11) Uani 1 1 d . . . . .
H8G1 H 0.0296 0.1771 1.1291 0.05 Uiso 1 1 calc R U . . .
H8G2 H -0.0476 0.1855 1.0732 0.05 Uiso 1 1 calc R U . . .
H8G3 H 0.0899 0.1602 1.0406 0.05 Uiso 1 1 calc R U . . .
C9 C 1.0250(4) 0.7502(3) 0.1653(3) 0.0221(8) Uani 1 1 d . . . . .
C8Z C 0.0203(4) 0.5409(3) 1.1000(3) 0.0224(8) Uani 1 1 d . . . . .
H8Z1 H -0.0153 0.5165 1.1579 0.027 Uiso 1 1 calc R U . . .
H8Z2 H -0.0208 0.6135 1.0816 0.027 Uiso 1 1 calc R U . . .
C8ME C 0.0971(6) 0.2211(5) 1.2935(4) 0.0424(14) Uani 1 1 d . . . . .
H8M1 H 0.0316 0.266 1.323 0.064 Uiso 1 1 calc R U . . .
H8M2 H 0.0751 0.1606 1.2967 0.064 Uiso 1 1 calc R U . . .
H8M3 H 0.1625 0.1995 1.3172 0.064 Uiso 1 1 calc R U . . .
C15 C 1.1436(4) 0.7305(3) 0.1573(3) 0.0215(8) Uani 1 1 d . . . . .
C19 C 1.1416(4) 0.5837(3) 0.2697(3) 0.0211(8) Uani 1 1 d . . . . .
H19 H 1.1806 0.528 0.3052 0.025 Uiso 1 1 calc R U . . .
C25 C 0.9684(4) 0.6826(4) 0.2283(3) 0.0223(8) Uani 1 1 d . . . . .
C26 C 1.2028(3) 0.6486(3) 0.2084(3) 0.0196(8) Uani 1 1 d . . . . .
C34 C 1.0235(4) 0.5987(3) 0.2801(3) 0.0221(8) Uani 1 1 d . . . . .
C53 C 0.9631(4) 0.8383(4) 0.1102(3) 0.0316(11) Uani 1 1 d . . . . .
H53A H 1.0177 0.8762 0.0703 0.047 Uiso 1 1 calc R U . . .
H53B H 0.9293 0.8126 0.0829 0.047 Uiso 1 1 calc R U . . .
H53C H 0.9018 0.8839 0.1414 0.047 Uiso 1 1 calc R U . . .
C104 C 0.3351(10) 0.9664(7) 0.6925(7) 0.071(3) Uani 1 1 d . . . . .
C105 C 0.6925(8) 0.0972(6) 0.1290(5) 0.057(2) Uani 1 1 d . . . . .
C107 C 0.3195(8) 0.9517(10) 0.7827(7) 0.075(3) Uani 1 1 d . . . . .
H10A H 0.2928 1.0196 0.7947 0.09 Uiso 1 1 calc R U . . .
H10B H 0.2597 0.9142 0.8146 0.09 Uiso 1 1 calc R U . . .
C110 C 0.6816(6) 0.1016(6) 0.2130(5) 0.0502(16) Uani 1 1 d . . . . .
H11A H 0.5998 0.1312 0.2383 0.06 Uiso 1 1 calc R U . . .
H11B H 0.7062 0.0313 0.2461 0.06 Uiso 1 1 calc R U . . .
C114 C 0.6018(9) 0.1075(8) 0.6207(6) 0.069(2) Uani 1 1 d . . . . .
H11C H 0.6094 0.0524 0.5968 0.083 Uiso 1 1 calc R U . . .
H11D H 0.5399 0.1028 0.6713 0.083 Uiso 1 1 calc R U . . .
C116 C 0.6661(6) 0.7308(7) 0.0529(6) 0.062(2) Uani 1 1 d . . . . .
C119 C 0.7109(8) 0.0925(8) 0.6384(7) 0.072(3) Uani 1 1 d . . . . .
C120 C 0.6479(8) 0.4529(7) 0.2993(9) 0.084(4) Uani 1 1 d . . . . .
C122 C 0.7410(9) 0.3604(7) 0.2861(9) 0.088(4) Uani 1 1 d . . . . .
H12A H 0.711 0.3118 0.2765 0.106 Uiso 1 1 calc R U . . .
H12B H 0.8035 0.3788 0.2385 0.106 Uiso 1 1 calc R U . . .
C150 C 0.596(3) 0.7572(18) 0.0061(11) 0.28(2) Uani 1 1 d D U . . .
H15A H 0.5587 0.7005 0.0234 0.33 Uiso 1 1 calc R U . . .
H15B H 0.5342 0.8171 0.0211 0.33 Uiso 1 1 calc R U . . .
N1PA N 0.8420(3) 0.9077(3) 0.4147(2) 0.0235(7) Uani 1 1 d . . . . .
H1P3 H 0.7985 0.9075 0.3845 0.028 Uiso 1 1 calc R U . . .
H1P4 H 0.8278 0.8612 0.4628 0.028 Uiso 1 1 calc R U . . .
N1PB N 0.4336(4) 0.2319(3) 0.8562(3) 0.0293(8) Uani 1 1 d . . . . .
H1P1 H 0.445 0.278 0.8076 0.035 Uiso 1 1 calc R U . . .
H1P2 H 0.3796 0.2019 0.8593 0.035 Uiso 1 1 calc R U . . .
O1A O 0.7300(3) 0.6650(3) 0.3811(2) 0.0239(7) Uani 1 1 d . . . . .
O1B O 0.8515(3) 0.6967(3) 0.2364(2) 0.0237(6) Uani 1 1 d . . . . .
O2 O 0.7870(3) 0.8417(3) 0.5780(2) 0.0311(8) Uani 1 1 d . . . . .
O1PA O 0.6334(4) 1.0357(4) 0.4040(3) 0.0465(11) Uani 1 1 d . . . . .
O1PB O 0.6291(5) -0.0247(4) 0.8683(4) 0.0614(15) Uani 1 1 d . . . . .
O2A O 0.9057(3) 0.7097(3) 0.6744(2) 0.0279(7) Uani 1 1 d . . . . .
O2B O 0.7621(3) 0.6594(3) 0.6361(2) 0.0276(7) Uani 1 1 d . . . . .
O2PA O 0.6670(4) 1.1657(3) 0.4242(3) 0.0463(11) Uani 1 1 d . . . . .
O2PB O 0.4611(4) 0.0506(4) 0.8338(3) 0.0461(10) Uani 1 1 d . . . . .
O3A O 1.3621(3) 0.8670(3) 0.3829(2) 0.0239(7) Uani 1 1 d . . . . .
O3B O 1.2452(3) 0.8291(3) 0.5287(2) 0.0258(7) Uani 1 1 d . . . . .
O3PA O 0.9376(3) 1.0109(3) 0.2511(2) 0.0357(9) Uani 1 1 d . . . . .
H3PA H 0.9091 0.9645 0.2545 0.054 Uiso 1 1 calc R U . . .
O3PB O 0.3712(4) 0.1279(3) 1.0253(2) 0.0398(9) Uani 1 1 d . . . . .
H3PB H 0.3191 0.1447 1.0016 0.06 Uiso 1 1 calc R U . . .
O5 O 0.7869(3) 0.8342(3) 0.3138(2) 0.0274(7) Uani 1 1 d . . . . .
O5A O 0.0938(3) 0.3457(3) 0.7708(2) 0.0305(8) Uani 1 1 d . . . . .
O5B O -0.0075(3) 0.3021(3) 0.9197(2) 0.0282(7) Uani 1 1 d . . . . .
O6 O 1.1503(3) 0.9660(3) 0.4207(2) 0.0299(8) Uani 1 1 d . . . . .
O6A O 0.5668(3) 0.5304(3) 0.6551(2) 0.0287(7) Uani 1 1 d . . . . .
O6B O 0.4237(3) 0.4787(3) 0.6186(2) 0.0299(8) Uani 1 1 d . . . . .
O7A O 0.4975(3) 0.5000(3) 1.0489(2) 0.0272(7) Uani 1 1 d . . . . .
O7B O 0.6100(3) 0.5393(3) 0.9030(2) 0.0275(7) Uani 1 1 d . . . . .
O8A O 0.0189(3) 0.3283(3) 1.1658(2) 0.0259(7) Uani 1 1 d . . . . .
O8B O 0.1569(3) 0.3868(3) 1.2011(2) 0.0261(7) Uani 1 1 d . . . . .
O11 O 0.5608(3) 0.3669(3) 0.9671(2) 0.0281(7) Uani 1 1 d . . . . .
O12 O 1.1339(3) 0.9473(3) 0.1507(2) 0.0318(8) Uani 1 1 d . . . . .
O13 O 0.2333(4) 0.2342(3) 1.1375(3) 0.0381(9) Uani 1 1 d . . . . .
O14 O 0.2075(3) 0.2153(3) 0.8711(3) 0.0416(10) Uani 1 1 d . . . . .
O21 O 1.3442(3) 0.8435(3) 0.1330(2) 0.0233(6) Uani 1 1 d . . . . .
O22 O 1.2058(3) 0.7925(2) 0.09170(19) 0.0224(6) Uani 1 1 d . . . . .
O28 O 0.5385(3) 0.3506(3) 0.7174(2) 0.0320(8) Uani 1 1 d . . . . .
O34 O 0.7850(5) 0.3134(5) 0.3571(7) 0.094(3) Uani 1 1 d . . . . .
H34 H 0.7314 0.298 0.3972 0.141 Uiso 1 1 calc R U . . .
O36 O 0.5721(7) 0.2012(5) 0.5684(5) 0.080(2) Uani 1 1 d . . . . .
H36 H 0.6247 0.2054 0.5255 0.12 Uiso 1 1 calc R U . . .
O40 O 0.7490(4) 0.1609(4) 0.2110(4) 0.0526(12) Uani 1 1 d . . . . .
H40 H 0.7417 0.1624 0.258 0.079 Uiso 1 1 calc R U . . .
O41 O 0.4179(7) 0.8997(5) 0.8037(6) 0.082(2) Uani 1 1 d . . . . .
H41 H 0.4683 0.932 0.7772 0.124 Uiso 1 1 calc R U . . .
O45 O 0.625(2) 0.7802(9) -0.0731(6) 0.214(10) Uani 1 1 d D . . . .
H45 H 0.6067 0.8442 -0.091 0.321 Uiso 1 1 calc R U . . .
F1 F 0.5988(7) 0.4961(5) 0.2373(6) 0.110(3) Uani 1 1 d . . . . .
F2 F 0.6773(7) 0.5238(5) 0.3128(9) 0.146(5) Uani 1 1 d . . . . .
F3 F 0.5614(5) 0.4306(5) 0.3639(5) 0.093(2) Uani 1 1 d . . . . .
F4 F 0.7065(7) 0.1613(5) 0.6743(4) 0.092(2) Uani 1 1 d . . . . .
F5 F 0.7445(7) 0.0013(5) 0.6886(5) 0.100(2) Uani 1 1 d . . . . .
F6 F 0.7984(5) 0.1012(6) 0.5715(4) 0.0869(19) Uani 1 1 d . . . . .
F7 F 0.6542(5) 0.1874(4) 0.0832(3) 0.0671(13) Uani 1 1 d . . . . .
F8 F 0.8052(6) 0.0664(5) 0.0882(4) 0.091(2) Uani 1 1 d . . . . .
F9 F 0.6404(10) 0.0330(7) 0.1288(5) 0.129(4) Uani 1 1 d . . . . .
F10 F 0.3771(12) 1.0341(8) 0.6479(5) 0.152(5) Uani 1 1 d . . . . .
F11 F 0.3676(13) 0.8841(5) 0.6714(5) 0.151(5) Uani 1 1 d . . . . .
F12 F 0.2256(11) 1.0004(16) 0.6863(8) 0.194(7) Uani 1 1 d . . . . .
F13 F 0.7602(5) 0.6685(8) 0.0615(5) 0.135(4) Uani 1 1 d . . . . .
F14 F 0.673(2) 0.8209(11) 0.0523(7) 0.234(10) Uani 1 1 d . . . . .
F15 F 0.5956(8) 0.7014(8) 0.1200(8) 0.221(9) Uani 1 1 d D . . . .
P1 P 0.75509(9) 0.75375(9) 0.30126(7) 0.0220(2) Uani 1 1 d . . . . .
P2 P 0.78695(10) 0.75322(10) 0.64944(7) 0.0267(3) Uani 1 1 d . . . . .
P3 P 1.25662(10) 0.91842(9) 0.44723(7) 0.0236(2) Uani 1 1 d . . . . .
P4 P 1.23212(10) 0.88839(9) 0.09995(7) 0.0228(2) Uani 1 1 d . . . . .
P5 P 0.09517(12) 0.25623(10) 0.85170(9) 0.0303(3) Uani 1 1 d . . . . .
P6 P 0.54166(11) 0.43533(9) 0.64495(7) 0.0275(3) Uani 1 1 d . . . . .
P7 P 0.59147(9) 0.44708(9) 0.98152(8) 0.0239(2) Uani 1 1 d . . . . .
P8 P 0.13676(11) 0.28810(9) 1.19191(8) 0.0279(3) Uani 1 1 d . . . . .
F1S F 0.2870(8) 0.2252(6) 0.5033(5) 0.066(2) Uani 0.6 1 d . . P A 1
F1SA F 0.264(2) 0.4020(16) 0.4467(16) 0.043(6) Uiso 0.2 1 d D . P A 2
F2S F 0.2237(4) 0.3091(4) 0.3967(4) 0.0491(12) Uani 0.8 1 d . . P A .
F3S F 0.2668(7) 0.3772(6) 0.4663(6) 0.071(3) Uani 0.8 1 d . . P A .
O1S O 0.4428(4) 0.1804(4) 0.3678(4) 0.0449(14) Uani 0.8 1 d . . P . .
H1S H 0.5125 0.1608 0.3441 0.067 Uiso 0.8 1 calc R U P . .
C1S C 0.3052(7) 0.3039(7) 0.4292(6) 0.0481(19) Uani 0.8 1 d D . P . .
C2S C 0.4225(9) 0.2741(9) 0.3808(8) 0.070(3) Uani 0.8 1 d D . P A .
H2S1 H 0.4335 0.3259 0.3287 0.085 Uiso 0.8 1 calc R U P . .
H2S2 H 0.478 0.271 0.4088 0.085 Uiso 0.8 1 calc R U P . .
F1X F 0.0482(10) 0.9061(10) 0.8985(7) 0.040(2) Uani 0.3 1 d . U P B 1
F1XA F -0.0733(12) 0.8030(8) 0.8423(7) 0.060(3) Uani 0.4 1 d . U P B 2
F2X F -0.0196(12) 0.7947(6) 0.9344(5) 0.102(4) Uani 0.7 1 d . U P B .
F3X F 0.0671(7) 0.8458(15) 0.8113(6) 0.143(6) Uani 0.7 1 d . U P B .
C1X C -0.0194(8) 0.8661(7) 0.8687(6) 0.0461(19) Uani 0.7 1 d D U P . .
C2X C -0.1205(12) 0.9465(10) 0.8935(12) 0.085(4) Uani 0.7 1 d D U P B .
H2X1 H -0.1786 0.913 0.9356 0.101 Uiso 0.7 1 calc R U P . .
H2X2 H -0.0974 0.9845 0.9189 0.101 Uiso 0.7 1 calc R U P . .
O1X O -0.1722(10) 1.0152(8) 0.8372(11) 0.128(6) Uani 0.7 1 d D U P . .
H1X H -0.1265 1.0491 0.8034 0.193 Uiso 0.7 1 calc R U P B .
F2Y F 0.0176(11) 0.1290(8) 0.6299(8) 0.091(3) Uani 0.6 1 d D U P . .
F3Y F 0.0597(14) 0.2721(12) 0.6216(17) 0.200(9) Uani 0.6 1 d D U P . .
C1Y C -0.0089(18) 0.2277(15) 0.6000(13) 0.132(7) Uani 0.6 1 d D U P . .
F1Y F -0.009(3) 0.240(2) 0.5195(10) 0.276(12) Uani 0.6 1 d D U P . .
O1Y O -0.1200(16) 0.1876(17) 0.7383(11) 0.131(6) Uani 0.6 1 d D U P . .
H1Y H -0.1216 0.1303 0.737 0.196 Uiso 0.6 1 calc R U P . .
C2Y C -0.1180(17) 0.2591(15) 0.6583(12) 0.146(9) Uani 0.6 1 d D U P . .
H2Y1 H -0.1832 0.2608 0.64 0.175 Uiso 0.6 1 calc R U P . .
H2Y2 H -0.1275 0.329 0.6617 0.175 Uiso 0.6 1 calc R U P . .

loop_
_atom_site_aniso_label
_atom_site_aniso_U_11
_atom_site_aniso_U_22
_atom_site_aniso_U_33
_atom_site_aniso_U_23
_atom_site_aniso_U_13
_atom_site_aniso_U_12
C1A 0.0210(18) 0.0255(19) 0.025(2) -0.0062(16) -0.0018(15) -0.0097(15)
C1B 0.0168(17) 0.0229(18) 0.026(2) -0.0068(16) -0.0049(15) -0.0068(15)
C1C 0.0223(19) 0.0201(18) 0.026(2) -0.0002(16) -0.0045(16) -0.0073(15)
C1D 0.0211(18) 0.0219(19) 0.027(2) -0.0037(17) -0.0042(16) -0.0064(15)
C1E 0.0209(18) 0.0195(18) 0.025(2) -0.0065(15) -0.0036(15) -0.0070(15)
C1F 0.0222(19) 0.0258(19) 0.019(2) -0.0047(16) -0.0006(15) -0.0089(16)
C1G 0.0194(19) 0.035(2) 0.028(2) -0.0097(19) -0.0006(16) -0.0065(17)
C1Z 0.0222(18) 0.0245(19) 0.025(2) -0.0096(16) -0.0045(15) -0.0071(15)
C1PA 0.027(2) 0.030(2) 0.049(3) -0.008(2) -0.002(2) -0.0081(19)
C1PB 0.044(3) 0.032(2) 0.038(3) -0.008(2) -0.004(2) -0.008(2)
C1ME 0.019(2) 0.044(3) 0.042(3) -0.012(2) -0.0152(19) -0.0037(18)
C2A 0.032(2) 0.029(2) 0.017(2) -0.0048(16) -0.0077(16) -0.0087(17)
C2B 0.026(2) 0.029(2) 0.017(2) -0.0029(17) -0.0059(16) -0.0089(17)
C2C 0.0245(19) 0.0212(18) 0.022(2) 0.0012(16) -0.0117(16) -0.0072(15)
C2D 0.025(2) 0.0240(19) 0.021(2) -0.0012(16) -0.0097(16) -0.0039(16)
C2E 0.0246(19) 0.0243(19) 0.0151(18) -0.0002(15) -0.0095(15) -0.0042(15)
C2F 0.027(2) 0.027(2) 0.0175(19) -0.0013(16) -0.0097(16) -0.0096(16)
C2G 0.038(3) 0.034(2) 0.027(2) -0.012(2) -0.0069(19) -0.009(2)
C2Z 0.029(2) 0.024(2) 0.026(2) 0.0000(17) -0.0090(17) -0.0101(17)
C2PA 0.034(2) 0.024(2) 0.028(2) -0.0071(17) -0.0064(18) -0.0080(17)
C2ME 0.034(3) 0.054(3) 0.026(3) -0.016(2) 0.003(2) -0.014(2)
C2PB 0.029(2) 0.030(2) 0.036(3) -0.005(2) -0.0104(19) -0.0053(18)
C3Z 0.0220(19) 0.0237(19) 0.026(2) -0.0033(16) -0.0110(16) -0.0052(15)
C3PA 0.029(2) 0.024(2) 0.042(3) -0.0070(19) -0.0092(19) -0.0074(17)
C3PB 0.038(3) 0.036(3) 0.045(3) -0.004(2) -0.021(2) -0.005(2)
C3ME 0.060(4) 0.044(3) 0.043(3) -0.010(3) -0.009(3) -0.034(3)
C4A 0.0186(17) 0.027(2) 0.024(2) -0.0039(17) -0.0069(15) -0.0067(15)
C4B 0.0164(17) 0.0239(19) 0.025(2) -0.0041(16) -0.0056(15) -0.0082(14)
C4C 0.0135(16) 0.0238(19) 0.021(2) -0.0037(16) -0.0039(14) -0.0022(14)
C4D 0.0140(16) 0.0209(18) 0.026(2) -0.0055(16) -0.0066(14) -0.0012(13)
C4E 0.0128(15) 0.0219(18) 0.027(2) -0.0069(16) -0.0051(14) -0.0041(13)
C4F 0.0173(17) 0.026(2) 0.0178(19) -0.0029(16) -0.0035(14) -0.0070(15)
C4G 0.037(2) 0.026(2) 0.024(2) -0.0045(17) -0.0077(18) -0.0131(18)
C4Z 0.0173(17) 0.0241(19) 0.024(2) -0.0115(16) -0.0031(14) -0.0024(14)
C4PA 0.026(2) 0.030(2) 0.030(2) -0.0048(18) -0.0070(17) -0.0103(17)
C4ME 0.042(3) 0.036(3) 0.024(2) 0.000(2) -0.009(2) -0.015(2)
C4PB 0.042(3) 0.030(2) 0.031(3) -0.0030(19) -0.014(2) -0.016(2)
C5A 0.036(2) 0.026(2) 0.019(2) -0.0035(17) -0.0109(18) -0.0078(17)
C5B 0.030(2) 0.026(2) 0.025(2) -0.0068(17) -0.0107(17) -0.0090(17)
C5C 0.031(2) 0.022(2) 0.028(2) -0.0034(17) -0.0158(18) -0.0065(17)
C5D 0.029(2) 0.0205(19) 0.025(2) -0.0034(16) -0.0141(17) -0.0034(16)
C5E 0.032(2) 0.0236(19) 0.019(2) -0.0015(16) -0.0119(17) -0.0075(17)
C5F 0.028(2) 0.028(2) 0.018(2) -0.0040(17) -0.0057(16) -0.0041(17)
C5G 0.048(3) 0.029(2) 0.031(3) -0.014(2) -0.003(2) -0.010(2)
C5Z 0.0228(19) 0.027(2) 0.030(2) -0.0071(18) -0.0116(17) -0.0053(16)
C5PA 0.025(2) 0.027(2) 0.030(2) -0.0089(18) -0.0080(17) -0.0031(16)
C5PB 0.036(2) 0.021(2) 0.037(3) -0.0049(18) -0.010(2) -0.0083(18)
C5ME 0.073(4) 0.042(3) 0.049(4) -0.027(3) -0.002(3) -0.029(3)
C6A 0.0194(18) 0.0221(19) 0.028(2) -0.0030(16) -0.0004(16) -0.0062(15)
C6B 0.030(2) 0.0203(19) 0.020(2) -0.0028(15) -0.0003(16) -0.0091(16)
C6C 0.026(2) 0.0176(17) 0.021(2) -0.0022(15) -0.0045(16) -0.0075(15)
C6D 0.0233(18) 0.0171(17) 0.023(2) -0.0021(15) -0.0067(16) -0.0053(14)
C6E 0.0173(17) 0.0192(17) 0.028(2) -0.0011(16) -0.0043(15) -0.0081(14)
C6F 0.0200(18) 0.0228(19) 0.025(2) -0.0012(16) -0.0073(15) -0.0084(15)
C6G 0.021(2) 0.036(2) 0.032(3) -0.009(2) -0.0007(17) -0.0037(18)
C6Z 0.029(2) 0.0206(18) 0.020(2) 0.0001(15) -0.0088(16) -0.0062(16)
C6ME 0.045(3) 0.040(3) 0.027(3) -0.016(2) -0.001(2) -0.006(2)
C7A 0.0236(19) 0.0229(19) 0.024(2) -0.0070(16) -0.0110(16) -0.0054(15)
C7B 0.0190(18) 0.027(2) 0.023(2) -0.0084(17) -0.0082(15) -0.0061(15)
C7C 0.0198(17) 0.0194(17) 0.0194(19) -0.0084(15) -0.0047(14) -0.0054(14)
C7D 0.0203(18) 0.0173(17) 0.026(2) -0.0082(16) -0.0103(15) -0.0022(14)
C7E 0.0206(18) 0.0206(18) 0.023(2) -0.0094(16) -0.0043(15) -0.0048(15)
C7F 0.0216(19) 0.0222(19) 0.022(2) -0.0067(16) -0.0055(15) -0.0082(15)
C7G 0.038(2) 0.030(2) 0.028(2) -0.0029(19) -0.017(2) -0.0076(19)
C7Z 0.0249(19) 0.0226(19) 0.028(2) -0.0064(17) -0.0072(16) -0.0086(15)
C7ME 0.021(2) 0.049(3) 0.046(3) -0.008(3) -0.015(2) -0.008(2)
C8A 0.0218(18) 0.0232(19) 0.027(2) -0.0088(16) -0.0007(15) -0.0106(15)
C8B 0.0213(18) 0.025(2) 0.028(2) -0.0057(17) -0.0047(16) -0.0082(15)
C8C 0.0148(16) 0.025(2) 0.028(2) -0.0124(17) -0.0022(15) -0.0041(14)
C8D 0.0169(17) 0.0237(19) 0.032(2) -0.0080(17) -0.0070(15) -0.0051(14)
C8E 0.0160(17) 0.0226(19) 0.030(2) -0.0059(17) -0.0093(15) -0.0040(14)
C8F 0.0172(17) 0.025(2) 0.037(3) -0.0140(19) -0.0043(16) -0.0068(15)
C8G 0.038(3) 0.024(2) 0.038(3) -0.0041(19) -0.006(2) -0.0141(19)
C9 0.0219(19) 0.0249(19) 0.021(2) -0.0099(16) -0.0067(15) -0.0029(15)
C8Z 0.0171(17) 0.0214(18) 0.030(2) -0.0104(16) -0.0051(15) -0.0036(14)
C8ME 0.053(3) 0.032(3) 0.043(3) 0.010(2) -0.021(3) -0.023(2)
C15 0.0235(19) 0.0216(19) 0.020(2) -0.0061(16) -0.0053(15) -0.0059(15)
C19 0.0216(18) 0.0202(18) 0.020(2) -0.0072(15) -0.0039(15) -0.0025(15)
C25 0.0199(18) 0.028(2) 0.025(2) -0.0164(17) -0.0051(15) -0.0038(15)
C26 0.0178(17) 0.0201(18) 0.022(2) -0.0103(16) -0.0054(14) -0.0006(14)
C34 0.0201(19) 0.025(2) 0.025(2) -0.0111(17) -0.0051(15) -0.0058(15)
C53 0.025(2) 0.035(2) 0.031(3) -0.003(2) -0.0121(18) -0.0045(18)
C104 0.106(7) 0.053(4) 0.082(6) -0.003(4) -0.057(6) -0.035(5)
C105 0.077(5) 0.038(3) 0.066(5) 0.004(3) -0.049(4) -0.011(3)
C107 0.055(5) 0.093(7) 0.084(7) -0.033(6) -0.010(4) -0.025(5)
C110 0.051(3) 0.046(3) 0.054(4) 0.008(3) -0.029(3) -0.017(3)
C114 0.069(5) 0.062(5) 0.067(5) -0.025(4) -0.003(4) -0.011(4)
C116 0.032(3) 0.064(4) 0.073(5) -0.004(4) -0.012(3) -0.005(3)
C119 0.066(5) 0.080(6) 0.075(6) -0.050(5) -0.013(5) 0.000(5)
C120 0.050(4) 0.043(4) 0.161(12) -0.042(6) -0.017(5) -0.012(3)
C122 0.057(5) 0.040(4) 0.134(10) -0.020(5) 0.009(6) -0.009(3)
C150 0.49(5) 0.174(19) 0.32(3) 0.15(2) -0.34(4) -0.24(3)
N1PA 0.0265(17) 0.0233(17) 0.0212(17) -0.0041(13) -0.0056(13) -0.0090(14)
N1PB 0.0309(19) 0.0280(18) 0.026(2) -0.0004(15) -0.0087(15) -0.0087(15)
O1A 0.0174(13) 0.0309(16) 0.0286(17) -0.0087(13) -0.0074(12) -0.0095(12)
O1B 0.0182(14) 0.0338(16) 0.0240(16) -0.0154(13) -0.0060(11) -0.0041(12)
O2 0.0343(18) 0.0288(17) 0.0255(18) -0.0033(14) -0.0061(13) -0.0078(14)
O1PA 0.0296(18) 0.042(2) 0.067(3) -0.016(2) -0.0091(18) -0.0085(16)
O1PB 0.059(3) 0.033(2) 0.083(4) -0.014(2) -0.022(3) 0.003(2)
O2A 0.0292(16) 0.0342(17) 0.0195(16) -0.0043(13) -0.0041(12) -0.0118(14)
O2B 0.0295(16) 0.0320(17) 0.0181(15) -0.0058(13) 0.0021(12) -0.0128(13)
O2PA 0.036(2) 0.034(2) 0.064(3) -0.020(2) -0.0072(19) -0.0024(16)
O2PB 0.049(2) 0.047(2) 0.047(3) -0.021(2) -0.0054(19) -0.0158(19)
O3A 0.0234(14) 0.0310(16) 0.0218(15) -0.0070(13) -0.0068(12) -0.0110(12)
O3B 0.0308(16) 0.0285(16) 0.0220(16) -0.0023(13) -0.0114(12) -0.0119(13)
O3PA 0.0271(16) 0.044(2) 0.0279(18) 0.0019(16) -0.0071(13) -0.0094(15)
O3PB 0.064(3) 0.0324(18) 0.0293(19) -0.0037(15) -0.0092(18) -0.0261(18)
O5 0.0264(15) 0.0287(16) 0.0314(18) -0.0097(14) -0.0088(13) -0.0090(13)
O5A 0.0404(19) 0.0293(17) 0.0309(19) -0.0126(14) -0.0116(15) -0.0124(14)
O5B 0.0256(15) 0.0283(16) 0.0366(19) -0.0112(14) -0.0085(13) -0.0107(13)
O6 0.0267(16) 0.0283(16) 0.0296(18) -0.0054(14) -0.0082(13) -0.0018(13)
O6A 0.0297(16) 0.0288(16) 0.0195(16) -0.0024(13) 0.0001(12) -0.0077(13)
O6B 0.0376(18) 0.0313(17) 0.0163(15) -0.0053(13) -0.0028(13) -0.0085(14)
O7A 0.0223(15) 0.0338(17) 0.0305(18) -0.0071(14) -0.0116(13) -0.0091(13)
O7B 0.0215(15) 0.0315(17) 0.0295(18) -0.0049(14) -0.0075(13) -0.0085(12)
O8A 0.0275(15) 0.0287(16) 0.0234(16) -0.0048(13) -0.0060(12) -0.0117(13)
O8B 0.0275(15) 0.0261(15) 0.0234(16) -0.0026(13) -0.0052(12) -0.0105(12)
O11 0.0274(15) 0.0270(16) 0.0314(18) -0.0075(14) -0.0115(13) -0.0048(12)
O12 0.0275(16) 0.0314(17) 0.0344(19) -0.0115(15) -0.0106(14) 0.0006(13)
O13 0.0357(19) 0.0284(18) 0.054(3) -0.0176(17) -0.0130(17) -0.0041(15)
O14 0.0319(19) 0.0312(18) 0.043(2) -0.0006(17) -0.0050(16) 0.0016(15)
O21 0.0252(15) 0.0290(15) 0.0170(15) -0.0047(12) -0.0054(11) -0.0097(12)
O22 0.0270(15) 0.0257(15) 0.0168(14) -0.0061(12) -0.0051(11) -0.0093(12)
O28 0.0388(19) 0.0257(16) 0.0282(18) -0.0045(14) -0.0094(14) -0.0061(14)
O34 0.048(3) 0.053(3) 0.187(10) -0.048(5) -0.026(4) -0.006(3)
O36 0.080(4) 0.066(4) 0.072(4) -0.032(3) -0.001(3) 0.004(3)
O40 0.050(3) 0.045(2) 0.065(3) -0.011(2) -0.019(2) -0.012(2)
O41 0.093(5) 0.052(3) 0.108(6) -0.031(4) -0.031(4) -0.011(3)
O45 0.54(3) 0.096(7) 0.068(6) -0.004(5) -0.082(11) -0.165(13)
F1 0.093(5) 0.065(4) 0.153(7) 0.000(4) -0.053(5) -0.001(3)
F2 0.108(5) 0.044(3) 0.326(15) -0.060(5) -0.106(8) -0.003(3)
F3 0.050(3) 0.087(4) 0.138(6) -0.057(4) -0.009(3) 0.000(3)
F4 0.115(5) 0.078(4) 0.090(4) -0.058(3) -0.021(4) -0.001(3)
F5 0.118(5) 0.066(4) 0.101(5) -0.031(3) -0.037(4) 0.013(3)
F6 0.073(3) 0.117(5) 0.085(4) -0.069(4) 0.002(3) -0.021(3)
F7 0.079(3) 0.046(2) 0.067(3) 0.008(2) -0.049(3) 0.002(2)
F8 0.093(4) 0.072(3) 0.093(4) -0.031(3) -0.041(3) 0.022(3)
F9 0.210(9) 0.118(6) 0.120(6) 0.046(5) -0.122(7) -0.111(6)
F10 0.253(13) 0.119(7) 0.080(5) 0.006(5) -0.005(6) -0.112(8)
F11 0.338(16) 0.056(3) 0.082(5) -0.013(3) -0.079(7) -0.056(6)
F12 0.140(9) 0.33(2) 0.156(10) -0.056(12) -0.089(8) -0.062(11)
F13 0.043(3) 0.183(9) 0.103(5) 0.006(5) -0.022(3) 0.022(4)
F14 0.52(3) 0.164(11) 0.089(6) -0.004(7) -0.076(12) -0.200(16)
F15 0.083(5) 0.120(7) 0.235(13) 0.076(8) 0.070(7) 0.015(5)
P1 0.0152(4) 0.0265(5) 0.0271(6) -0.0101(4) -0.0069(4) -0.0039(4)
P2 0.0263(5) 0.0305(6) 0.0196(6) -0.0062(5) -0.0004(4) -0.0088(4)
P3 0.0276(5) 0.0236(5) 0.0223(6) -0.0052(4) -0.0080(4) -0.0088(4)
P4 0.0268(5) 0.0226(5) 0.0189(5) -0.0047(4) -0.0069(4) -0.0060(4)
P5 0.0363(6) 0.0246(5) 0.0309(7) -0.0100(5) -0.0047(5) -0.0098(5)
P6 0.0328(6) 0.0244(5) 0.0195(6) -0.0054(4) -0.0017(4) -0.0054(4)
P7 0.0166(4) 0.0274(5) 0.0290(6) -0.0060(4) -0.0095(4) -0.0046(4)
P8 0.0311(6) 0.0232(5) 0.0305(6) -0.0033(5) -0.0094(5) -0.0101(4)
F1S 0.087(6) 0.052(4) 0.042(4) -0.009(3) -0.001(4) -0.016(4)
F2S 0.031(2) 0.055(3) 0.068(3) -0.029(2) -0.023(2) 0.0038(18)
F3S 0.076(5) 0.037(3) 0.114(7) -0.046(4) -0.053(5) 0.021(3)
O1S 0.024(2) 0.031(2) 0.079(4) -0.022(2) -0.013(2) 0.0017(17)
C1S 0.036(3) 0.059(5) 0.057(5) -0.033(4) -0.023(3) 0.008(3)
C2S 0.059(6) 0.063(6) 0.081(8) 0.008(6) -0.031(5) -0.019(5)
F1X 0.042(5) 0.058(7) 0.031(5) -0.010(5) -0.013(4) -0.023(5)
F1XA 0.087(7) 0.040(5) 0.045(5) -0.018(4) -0.020(5) 0.004(5)
F2X 0.219(12) 0.043(3) 0.054(4) -0.006(3) -0.045(5) -0.042(5)
F3X 0.045(4) 0.34(2) 0.078(5) -0.108(9) 0.000(4) -0.050(7)
C1X 0.046(4) 0.044(4) 0.035(4) -0.010(3) -0.012(3) 0.006(3)
C2X 0.059(6) 0.054(6) 0.159(13) -0.031(7) -0.049(7) -0.011(5)
O1X 0.068(6) 0.044(5) 0.221(16) 0.026(7) -0.039(8) -0.008(4)
F2Y 0.108(8) 0.056(5) 0.111(8) 0.005(5) -0.058(7) -0.020(5)
F3Y 0.113(10) 0.094(9) 0.37(2) -0.038(13) 0.007(14) -0.083(9)
C1Y 0.077(9) 0.071(9) 0.174(13) 0.069(9) -0.027(9) -0.033(7)
F1Y 0.27(3) 0.29(3) 0.153(12) 0.125(13) -0.043(14) -0.13(2)
O1Y 0.095(11) 0.136(15) 0.144(13) -0.019(11) -0.036(10) -0.019(10)
C2Y 0.065(8) 0.061(9) 0.233(17) 0.031(11) -0.019(12) -0.009(7)

loop_
_atom_type_symbol
_atom_type_description
_atom_type_scat_dispersion_real
_atom_type_scat_dispersion_imag
_atom_type_scat_source
C C 0.003 0.0016 'International Tables Vol C Tables 4.2.6.8 and 6.1.1.4'
N N 0.0059 0.0032 'International Tables Vol C Tables 4.2.6.8 and 6.1.1.4'
O O 0.0105 0.0059 'International Tables Vol C Tables 4.2.6.8 and 6.1.1.4'
F F 0.017 0.01 'International Tables Vol C Tables 4.2.6.8 and 6.1.1.4'
P P 0.1001 0.0923 'International Tables Vol C Tables 4.2.6.8 and 6.1.1.4'
H H 0 0 'International Tables Vol C Tables 4.2.6.8 and 6.1.1.4'

loop_
_geom_angle_atom_site_label_1
_geom_angle_atom_site_label_2
_geom_angle_atom_site_label_3
_geom_angle
C1F C1A C1B 116.3(4)
C1F C1A C1G 123.8(5)
C1B C1A C1G 120.0(4)
C1E C1B C1A 123.3(4)
C1E C1B O1A 118.6(4)
C1A C1B O1A 117.9(4)
C1D C1C C1F 117.5(5)
C1D C1C C2Z 120.7(4)
C1F C1C C2Z 121.7(5)
C1C C1D C1E 121.9(4)
C1B C1E C1D 117.4(4)
C1B C1E C1Z 123.1(4)
C1D C1E C1Z 119.5(4)
C1A C1F C1C 123.6(5)
C1A C1F O2B 118.1(4)
C1C C1F O2B 118.3(4)
C1E C1Z C34 111.5(4)
O1PA C1PA O2PA 126.7(6)
O1PA C1PA C2PA 118.8(5)
O2PA C1PA C2PA 114.4(6)
O2PB C1PB O1PB 127.1(6)
O2PB C1PB C2PB 117.4(5)
O1PB C1PB C2PB 115.5(6)
C2F C2A C2B 116.0(5)
C2F C2A C2G 121.0(5)
C2B C2A C2G 123.0(5)
C2A C2B C2C 124.0(4)
C2A C2B O2A 118.1(5)
C2C C2B O2A 117.7(4)
C2B C2C C2D 116.7(4)
C2B C2C C2Z 122.1(4)
C2D C2C C2Z 121.2(5)
C2E C2D C2C 122.7(5)
C2D C2E C2F 117.0(4)
C2D C2E C3Z 121.8(4)
C2F C2E C3Z 121.2(4)
C2A C2F O3B 118.1(5)
C2A C2F C2E 123.6(4)
O3B C2F C2E 118.1(4)
C2C C2Z C1C 110.1(4)
N1PA C2PA C1PA 111.8(5)
N1PA C2PA C3PA 105.8(4)
C1PA C2PA C3PA 114.6(4)
N1PB C2PB C1PB 110.8(5)
N1PB C2PB C3PB 105.3(5)
C1PB C2PB C3PB 115.5(5)
C2E C3Z C4C 111.2(3)
C4PA C3PA C2PA 104.6(4)
C4PB C3PB C2PB 104.6(4)
C4F C4A C4B 115.4(4)
C4F C4A C4G 121.9(4)
C4B C4A C4G 122.7(5)
C4C C4B C4A 123.9(5)
C4C C4B O3A 118.1(4)
C4A C4B O3A 117.7(4)
C4D C4C C4B 117.4(4)
C4D C4C C3Z 120.2(4)
C4B C4C C3Z 122.4(4)
C4E C4D C4C 122.4(4)
C4D C4E C4F 117.3(4)
C4D C4E C4Z 120.6(4)
C4F C4E C4Z 122.0(4)
C4A C4F O21 117.8(4)
C4A C4F C4E 123.7(4)
O21 C4F C4E 118.3(4)
C4E C4Z C26 109.0(3)
O3PA C4PA C5PA 110.8(4)
O3PA C4PA C3PA 108.0(4)
C5PA C4PA C3PA 103.8(4)
O3PB C4PB C5PB 110.5(5)
O3PB C4PB C3PB 107.6(5)
C5PB C4PB C3PB 102.5(4)
C5F C5A C5B 115.4(5)
C5F C5A C5G 123.4(5)
C5B C5A C5G 121.2(5)
C5C C5B C5A 123.6(5)
C5C C5B O5A 119.0(4)
C5A C5B O5A 117.3(4)
C5B C5C C5D 117.9(5)
C5B C5C C5Z 121.3(4)
C5D C5C C5Z 120.8(5)
C5E C5D C5C 121.2(5)
C5D C5E C5F 118.6(4)
C5D C5E C6Z 120.2(4)
C5F C5E C6Z 121.2(4)
C5E C5F C5A 123.3(4)
C5E C5F O6B 118.7(4)
C5A C5F O6B 118.0(5)
C8E C5Z C5C 111.1(4)
N1PA C5PA C4PA 102.5(4)
N1PB C5PB C4PB 102.9(4)
C6B C6A C6F 116.0(4)
C6B C6A C6G 122.6(5)
C6F C6A C6G 121.3(5)
C6A C6B C6C 123.3(5)
C6A C6B O6A 117.9(4)
C6C C6B O6A 118.7(5)
C6D C6C C6B 117.2(5)
C6D C6C C6Z 121.1(4)
C6B C6C C6Z 121.5(5)
C6E C6D C6C 123.1(4)
C6D C6E C6F 116.9(5)
C6D C6E C7Z 120.5(4)
C6F C6E C7Z 122.5(4)
C6A C6F C6E 123.5(5)
C6A C6F O7B 117.5(4)
C6E C6F O7B 119.0(4)
C6C C6Z C5E 110.8(3)
C7B C7A C7F 115.7(4)
C7B C7A C7G 122.2(4)
C7F C7A C7G 122.1(4)
C7A C7B C7C 124.1(4)
C7A C7B O7A 117.0(4)
C7C C7B O7A 118.8(4)
C7D C7C C7B 116.8(4)
C7D C7C C7Z 121.5(4)
C7B C7C C7Z 121.7(4)
C7C C7D C7E 121.9(4)
C7F C7E C7D 117.9(4)
C7F C7E C8Z 121.3(4)
C7D C7E C8Z 120.8(4)
C7E C7F C7A 123.6(4)
C7E C7F O8B 118.7(4)
C7A C7F O8B 117.6(4)
C7C C7Z C6E 111.7(4)
C8F C8A C8B 116.0(4)
C8F C8A C8G 120.2(5)
C8B C8A C8G 123.8(5)
C8C C8B C8A 123.3(5)
C8C C8B O8A 119.1(5)
C8A C8B O8A 117.5(4)
C8B C8C C8D 118.0(5)
C8B C8C C8Z 122.0(5)
C8D C8C C8Z 119.9(4)
C8E C8D C8C 121.7(4)
C8D C8E C8F 117.3(5)
C8D C8E C5Z 120.8(4)
C8F C8E C5Z 121.8(5)
C8A C8F O5B 117.5(4)
C8A C8F C8E 123.7(5)
O5B C8F C8E 118.6(5)
C25 C9 C15 115.9(4)
C25 C9 C53 122.0(4)
C15 C9 C53 122.1(4)
C8C C8Z C7E 109.9(4)
C26 C15 O22 119.0(4)
C26 C15 C9 122.9(4)
O22 C15 C9 118.0(4)
C26 C19 C34 121.4(4)
C34 C25 C9 123.7(4)
C34 C25 O1B 118.4(4)
C9 C25 O1B 117.8(4)
C19 C26 C15 118.4(4)
C19 C26 C4Z 121.4(4)
C15 C26 C4Z 120.2(4)
C25 C34 C19 117.7(4)
C25 C34 C1Z 121.4(4)
C19 C34 C1Z 120.9(4)
F10 C104 F11 116.9(13)
F10 C104 F12 103.3(12)
F11 C104 F12 100.9(12)
F10 C104 C107 115.9(9)
F11 C104 C107 114.2(9)
F12 C104 C107 102.5(11)
F7 C105 F9 108.8(7)
F7 C105 F8 103.6(7)
F9 C105 F8 106.2(9)
F7 C105 C110 112.8(7)
F9 C105 C110 112.9(7)
F8 C105 C110 112.0(6)
O41 C107 C104 111.2(9)
O40 C110 C105 111.0(6)
O36 C114 C119 111.2(9)
F13 C116 F15 102.4(8)
F13 C116 F14 106.4(14)
F15 C116 F14 106.2(13)
F13 C116 C150 138.4(17)
F15 C116 C150 97.5(13)
F14 C116 C150 102.4(14)
F4 C119 F5 104.4(9)
F4 C119 F6 105.1(9)
F5 C119 F6 107.4(8)
F4 C119 C114 113.3(8)
F5 C119 C114 113.5(10)
F6 C119 C114 112.4(9)
F2 C120 F1 108.6(10)
F2 C120 F3 104.3(11)
F1 C120 F3 104.9(8)
F2 C120 C122 115.9(9)
F1 C120 C122 110.7(12)
F3 C120 C122 111.7(9)
O34 C122 C120 108.1(11)
O45 C150 C116 126(2)
C2PA N1PA C5PA 106.9(4)
C5PB N1PB C2PB 108.7(4)
C1B O1A P1 120.2(3)
C25 O1B P1 120.1(3)
C2B O2A P2 122.4(3)
C1F O2B P2 121.3(3)
C4B O3A P3 122.4(3)
C2F O3B P3 122.5(3)
C5B O5A P5 120.3(3)
C8F O5B P5 123.7(3)
C6B O6A P6 121.3(3)
C5F O6B P6 120.8(3)
C7B O7A P7 119.4(3)
C6F O7B P7 118.3(3)
C8B O8A P8 121.2(3)
C7F O8B P8 120.9(3)
C4F O21 P4 122.8(3)
C15 O22 P4 122.0(3)
O5 P1 O1B 113.8(2)
O5 P1 O1A 113.3(2)
O1B P1 O1A 105.5(2)
O5 P1 C1ME 117.9(3)
O1B P1 C1ME 102.5(3)
O1A P1 C1ME 102.2(2)
O2 P2 O2A 113.2(2)
O2 P2 O2B 112.3(2)
O2A P2 O2B 106.6(2)
O2 P2 C2ME 118.4(3)
O2A P2 C2ME 102.0(3)
O2B P2 C2ME 103.0(3)
O6 P3 O3A 113.3(2)
O6 P3 O3B 113.8(2)
O3A P3 O3B 105.3(2)
O6 P3 C3ME 119.4(3)
O3A P3 C3ME 102.1(3)
O3B P3 C3ME 101.2(3)
O12 P4 O21 113.1(2)
O12 P4 O22 112.8(2)
O21 P4 O22 105.84(19)
O12 P4 C4ME 118.5(3)
O21 P4 C4ME 102.7(2)
O22 P4 C4ME 102.6(2)
O14 P5 O5B 113.9(3)
O14 P5 O5A 113.7(2)
O5B P5 O5A 105.8(2)
O14 P5 C5ME 119.2(4)
O5B P5 C5ME 100.3(3)
O5A P5 C5ME 102.0(3)
O28 P6 O6A 112.7(2)
O28 P6 O6B 112.9(2)
O6A P6 O6B 106.1(2)
O28 P6 C6ME 119.5(3)
O6A P6 C6ME 101.4(3)
O6B P6 C6ME 102.6(3)
O11 P7 O7A 114.4(2)
O11 P7 O7B 112.5(2)
O7A P7 O7B 105.1(2)
O11 P7 C7ME 118.0(3)
O7A P7 C7ME 102.3(3)
O7B P7 C7ME 103.1(2)
O13 P8 O8A 113.7(2)
O13 P8 O8B 114.1(2)
O8A P8 O8B 105.2(2)
O13 P8 C8ME 118.0(3)
O8A P8 C8ME 103.1(3)
O8B P8 C8ME 101.1(3)
F3S C1S F2S 108.2(7)
F3S C1S F1SA 16.6(13)
F2S C1S F1SA 100.2(14)
F3S C1S F1S 93.2(8)
F2S C1S F1S 102.6(8)
F3S C1S C2S 124.8(10)
F2S C1S C2S 114.2(8)
F1SA C1S C2S 119.2(13)
F1S C1S C2S 109.7(7)
O1S C2S C1S 109.8(9)
F3X C1X F2X 113.8(12)
F3X C1X C2X 143.8(13)
F2X C1X C2X 102.2(11)
F3X C1X F1X 90.6(10)
F2X C1X F1X 85.4(9)
C2X C1X F1X 87.9(9)
F3X C1X F1XA 85.1(10)
F2X C1X F1XA 86.9(9)
C2X C1X F1XA 101.8(9)
O1X C2X C1X 118.0(16)
F2Y C1Y F1Y 104(2)
F2Y C1Y F3Y 108.8(17)
F1Y C1Y F3Y 124.1(17)
F2Y C1Y C2Y 100.8(13)
F1Y C1Y C2Y 119.5(18)
F3Y C1Y C2Y 97.0(19)
C1Y C2Y O1Y 110.9(15)

loop_
_geom_bond_atom_site_label_1
_geom_bond_atom_site_label_2
_geom_bond_distance
C1A C1F 1.388(7)
C1A C1B 1.397(7)
C1A C1G 1.512(6)
C1B C1E 1.395(6)
C1B O1A 1.408(6)
C1C C1D 1.391(7)
C1C C1F 1.396(6)
C1C C2Z 1.509(7)
C1D C1E 1.402(7)
C1E C1Z 1.520(7)
C1F O2B 1.404(6)
C1Z C34 1.524(6)
C1PA O1PA 1.232(8)
C1PA O2PA 1.257(7)
C1PA C2PA 1.518(7)
C1PB O2PB 1.237(9)
C1PB O1PB 1.269(8)
C1PB C2PB 1.538(8)
C1ME P1 1.764(5)
C2A C2F 1.393(7)
C2A C2B 1.392(7)
C2A C2G 1.502(7)
C2B C2C 1.398(7)
C2B O2A 1.413(6)
C2C C2D 1.402(6)
C2C C2Z 1.500(6)
C2D C2E 1.389(7)
C2E C2F 1.404(7)
C2E C3Z 1.507(6)
C2F O3B 1.398(6)
C2PA N1PA 1.504(6)
C2PA C3PA 1.544(7)
C2ME P2 1.771(6)
C2PB N1PB 1.500(6)
C2PB C3PB 1.540(9)
C3Z C4C 1.516(6)
C3PA C4PA 1.538(8)
C3PB C4PB 1.533(8)
C3ME P3 1.763(6)
C4A C4F 1.390(7)
C4A C4B 1.400(6)
C4A C4G 1.502(6)
C4B C4C 1.391(6)
C4B O3A 1.406(6)
C4C C4D 1.390(7)
C4D C4E 1.383(7)
C4E C4F 1.404(6)
C4E C4Z 1.508(7)
C4F O21 1.403(5)
C4Z C26 1.523(6)
C4PA O3PA 1.414(7)
C4PA C5PA 1.513(7)
C4ME P4 1.775(5)
C4PB O3PB 1.426(6)
C4PB C5PB 1.535(7)
C5A C5F 1.394(7)
C5A C5B 1.401(7)
C5A C5G 1.509(7)
C5B C5C 1.385(7)
C5B O5A 1.415(6)
C5C C5D 1.395(7)
C5C C5Z 1.531(7)
C5D C5E 1.380(7)
C5E C5F 1.387(7)
C5E C6Z 1.534(7)
C5F O6B 1.412(6)
C5Z C8E 1.502(7)
C5PA N1PA 1.505(6)
C5PB N1PB 1.479(8)
C5ME P5 1.780(7)
C6A C6B 1.392(7)
C6A C6F 1.401(7)
C6A C6G 1.498(6)
C6B C6C 1.400(6)
C6B O6A 1.413(6)
C6C C6D 1.390(7)
C6C C6Z 1.513(7)
C6D C6E 1.380(7)
C6E C6F 1.402(6)
C6E C7Z 1.518(7)
C6F O7B 1.410(6)
C6ME P6 1.762(6)
C7A C7B 1.390(6)
C7A C7F 1.399(6)
C7A C7G 1.501(6)
C7B C7C 1.400(6)
C7B O7A 1.408(5)
C7C C7D 1.396(6)
C7C C7Z 1.505(6)
C7D C7E 1.399(6)
C7E C7F 1.381(6)
C7E C8Z 1.516(6)
C7F O8B 1.405(5)
C7ME P7 1.755(5)
C8A C8F 1.387(7)
C8A C8B 1.396(7)
C8A C8G 1.505(6)
C8B C8C 1.388(6)
C8B O8A 1.413(6)
C8C C8D 1.396(7)
C8C C8Z 1.508(7)
C8D C8E 1.387(7)
C8E C8F 1.403(6)
C8F O5B 1.401(6)
C9 C25 1.396(6)
C9 C15 1.406(6)
C9 C53 1.492(6)
C8ME P8 1.765(6)
C15 C26 1.398(6)
C15 O22 1.406(5)
C19 C26 1.390(6)
C19 C34 1.402(6)
C25 C34 1.393(7)
C25 O1B 1.398(5)
C104 F10 1.192(12)
C104 F11 1.258(12)
C104 F12 1.344(15)
C104 C107 1.542(16)
C105 F7 1.313(7)
C105 F9 1.313(10)
C105 F8 1.368(11)
C105 C110 1.517(12)
C107 O41 1.330(13)
C110 O40 1.391(9)
C114 O36 1.375(12)
C114 C119 1.466(16)
C116 F13 1.248(9)
C116 F15 1.286(11)
C116 F14 1.324(15)
C116 C150 1.324(19)
C119 F4 1.338(11)
C119 F5 1.344(13)
C119 F6 1.349(11)
C120 F2 1.320(11)
C120 F1 1.344(17)
C120 F3 1.347(14)
C120 C122 1.471(12)
C122 O34 1.450(18)
C150 O45 1.318(17)
O1A P1 1.600(4)
O1B P1 1.600(4)
O2 P2 1.482(4)
O2A P2 1.589(4)
O2B P2 1.599(4)
O3A P3 1.600(4)
O3B P3 1.603(4)
O5 P1 1.458(4)
O5A P5 1.597(4)
O5B P5 1.595(4)
O6 P3 1.460(4)
O6A P6 1.589(4)
O6B P6 1.592(4)
O7A P7 1.590(4)
O7B P7 1.602(4)
O8A P8 1.592(4)
O8B P8 1.598(4)
O11 P7 1.463(4)
O12 P4 1.467(4)
O13 P8 1.460(4)
O14 P5 1.468(5)
O21 P4 1.588(4)
O22 P4 1.591(4)
O28 P6 1.463(4)
F1S C1S 1.446(12)
F1SA C1S 1.429(18)
F2S C1S 1.337(9)
F3S C1S 1.307(11)
O1S C2S 1.368(14)
C1S C2S 1.455(14)
F1X C1X 1.502(17)
F1XA C1X 1.580(18)
F2X C1X 1.287(12)
F3X C1X 1.265(13)
C1X C2X 1.459(17)
C2X O1X 1.341(15)
F2Y C1Y 1.30(2)
F3Y C1Y 1.46(3)
C1Y F1Y 1.43(2)
C1Y C2Y 1.47(3)
O1Y C2Y 1.473(12)
